data_4100083
_journal_name_full 'Journal of the American Chemical Society'
_journal_paper_doi 10.1021/ja043415j
_journal_year 2005
_chemical_formula_moiety 'C78 H118 Cl Li N4 Nd4 S8 Si8 '
_chemical_formula_sum 'C78 H118 Cl Li N4 Nd4 S8 Si8'
_chemical_formula_weight 2212.34
_space_group_IT_number 15
_symmetry_cell_setting monoclinic
_symmetry_space_group_name_Hall '-C 2yc'
_symmetry_space_group_name_H-M 'C 1 2/c 1'
_cell_angle_alpha 90
_cell_angle_beta 98.520(3)
_cell_angle_gamma 90
_cell_formula_units_Z 4
_cell_length_a 18.305(2)
_cell_length_b 24.227(2)
_cell_length_c 24.326(3)
_cell_measurement_temperature 193.1
_cell_volume 10669.3(19)
_cod_original_sg_symbol_H-M 'C 2/c'
_cod_original_formula_sum 'C78 H118 Cl Li N4 Nd4 S8 Si8 '
_cod_database_code 4100083

loop_
_symmetry_equiv_pos_site_id
_symmetry_equiv_pos_as_xyz
1 +X,+Y,+Z
2 -X,+Y,1/2-Z
3 -X,-Y,-Z
4 +X,-Y,1/2+Z
5 1/2+X,1/2+Y,+Z
6 1/2-X,1/2+Y,1/2-Z
7 1/2-X,1/2-Y,-Z
8 1/2+X,1/2-Y,1/2+Z

loop_
_atom_site_label
_atom_site_type_symbol
_atom_site_fract_x
_atom_site_fract_y
_atom_site_fract_z
_atom_site_U_iso_or_equiv
_atom_site_adp_type
_atom_site_occupancy
_atom_site_symmetry_multiplicity
_atom_site_calc_flag
_atom_site_refinement_flags
_atom_site_disorder_assembly
_atom_site_disorder_group
Nd(1) Nd 0.01474(4) 0.19084(5) 0.37733(3) 0.0304(3) Uani 1.00 1 d . . .
Nd(2) Nd 0.16919(4) 0.18647(5) 0.25799(3) 0.0305(3) Uani 1.00 1 d . . .
Cl(1) Cl 0.0000 0.1777(2) 0.2500 0.032(2) Uani 1.00 2 d S . .
S(1) S -0.0969(3) 0.1122(2) 0.3276(2) 0.039(1) Uani 1.00 1 d . . .
S(2) S 0.1411(2) 0.2495(2) 0.3519(2) 0.0359(13) Uani 1.00 1 d . . .
S(3) S 0.1190(2) 0.1133(2) 0.3391(2) 0.0357(13) Uani 1.00 1 d . . .
S(4) S 0.0928(2) 0.2646(2) 0.1800(2) 0.037(1) Uani 1.00 1 d . . .
Si(1) Si 0.0148(3) 0.1251(2) 0.5044(2) 0.045(2) Uani 1.00 1 d . . .
Si(2) Si 0.0377(3) 0.2485(2) 0.5052(2) 0.041(2) Uani 1.00 1 d . . .
Si(3) Si 0.3394(3) 0.2322(3) 0.2491(2) 0.047(2) Uani 1.00 1 d . . .
Si(4) Si 0.3339(3) 0.1090(3) 0.2650(2) 0.051(2) Uani 1.00 1 d . . .
N(1) N 0.0221(6) 0.1875(6) 0.4699(5) 0.034(4) Uani 1.00 1 d . . .
N(2) N 0.2886(7) 0.1733(5) 0.2563(5) 0.038(4) Uani 1.00 1 d . . .
C(1) C 0.0852(11) 0.1157(9) 0.5657(8) 0.094(9) Uani 1.00 1 d . . .
C(2) C -0.0773(9) 0.1181(8) 0.5272(7) 0.061(7) Uani 1.00 1 d . . .
C(3) C 0.0316(9) 0.0661(7) 0.4602(7) 0.050(6) Uani 1.00 1 d . . .
C(4) C -0.0304(10) 0.2625(9) 0.5529(7) 0.069(7) Uani 1.00 1 d . . .
C(5) C 0.1323(8) 0.2526(8) 0.5453(7) 0.053(6) Uani 1.00 1 d . . .
C(6) C 0.0287(9) 0.3052(8) 0.4549(6) 0.056(6) Uani 1.00 1 d . . .
C(7) C 0.4269(9) 0.2353(8) 0.2974(7) 0.068(7) Uani 1.00 1 d . . .
C(8) C 0.3583(9) 0.2441(8) 0.1772(6) 0.062(7) Uani 1.00 1 d . . .
C(9) C 0.2837(10) 0.2917(8) 0.2679(8) 0.078(8) Uani 1.00 1 d . . .
C(10) C 0.4001(10) 0.0981(8) 0.2137(7) 0.069(7) Uani 1.00 1 d . . .
C(11) C 0.3856(10) 0.1024(9) 0.3371(6) 0.071(7) Uani 1.00 1 d . . .
C(12) C 0.2664(8) 0.0532(8) 0.2575(7) 0.053(6) Uani 1.00 1 d . . .
C(13) C -0.1603(9) 0.0969(8) 0.3746(7) 0.042(6) Uani 1.00 1 d . . .
C(14) C -0.1592(11) 0.0445(8) 0.4005(7) 0.058(7) Uani 1.00 1 d . . .
C(15) C -0.210(1) 0.0296(11) 0.4356(9) 0.090(10) Uani 1.00 1 d . . .
C(16) C -0.2602(12) 0.0676(10) 0.4452(8) 0.069(8) Uani 1.00 1 d . . .
C(17) C -0.2653(10) 0.1190(10) 0.4215(7) 0.064(7) Uani 1.00 1 d . . .
C(18) C -0.2120(10) 0.1332(9) 0.3846(6) 0.054(6) Uani 1.00 1 d . . .
C(19) C 0.1405(9) 0.3231(6) 0.3444(6) 0.032(5) Uani 1.00 1 d . . .
C(20) C 0.0855(11) 0.3505(8) 0.3114(8) 0.056(7) Uani 1.00 1 d . . .
C(21) C 0.087(1) 0.4092(10) 0.3061(9) 0.089(10) Uani 1.00 1 d . . .
C(22) C 0.145(2) 0.4381(8) 0.3369(10) 0.087(10) Uani 1.00 1 d . . .
C(23) C 0.2017(12) 0.4112(9) 0.3698(10) 0.078(9) Uani 1.00 1 d . . .
C(24) C 0.1990(10) 0.3530(8) 0.3729(8) 0.053(7) Uani 1.00 1 d . . .
C(25) C 0.1905(8) 0.0932(7) 0.3929(6) 0.033(5) Uani 1.00 1 d . . .
C(26) C 0.2220(10) 0.1307(8) 0.4339(7) 0.051(6) Uani 1.00 1 d . . .
C(27) C 0.2766(10) 0.1139(10) 0.4754(7) 0.062(7) Uani 1.00 1 d . . .
C(28) C 0.3050(9) 0.0621(9) 0.4761(8) 0.054(7) Uani 1.00 1 d . . .
C(29) C 0.2765(11) 0.0257(9) 0.4366(8) 0.064(7) Uani 1.00 1 d . . .
C(30) C 0.2213(11) 0.0417(8) 0.3954(7) 0.058(7) Uani 1.00 1 d . . .
C(31) C 0.1483(9) 0.3021(8) 0.1405(6) 0.041(6) Uani 1.00 1 d . . .
C(32) C 0.1671(10) 0.2833(10) 0.0935(9) 0.078(9) Uani 1.00 1 d . . .
C(33) C 0.2129(13) 0.315(2) 0.0617(10) 0.107(11) Uani 1.00 1 d . . .
C(34) C 0.2377(13) 0.363(2) 0.0846(13) 0.114(13) Uani 1.00 1 d . . .
C(35) C 0.216(1) 0.3878(12) 0.1353(13) 0.119(12) Uani 1.00 1 d . . .
C(36) C 0.1707(11) 0.3544(9) 0.1612(9) 0.073(8) Uani 1.00 1 d . . .
C(37) C 0.037(2) 0.4520(12) 0.0070(13) 0.120(10) Uiso 1.00 1 d . . .
C(38) C 0.015(2) 0.4755(13) 0.0559(12) 0.121(10) Uiso 1.00 1 d . . .
C(39) C -0.025(2) 0.526(1) 0.0464(13) 0.132(11) Uiso 1.00 1 d . . .
Li(1) Li 0.0000 -0.005(1) 0.2500 0.023(8) Uiso 1.00 2 d S . .
H(1) H 0.1272 0.0981 0.5548 0.110 Uiso 1.00 1 c R . .
H(2) H 0.0660 0.0935 0.5924 0.110 Uiso 1.00 1 c R . .
H(3) H 0.0991 0.1507 0.5814 0.110 Uiso 1.00 1 c R . .
H(4) H -0.0751 0.1331 0.5635 0.075 Uiso 1.00 1 c R . .
H(5) H -0.0904 0.0802 0.5278 0.075 Uiso 1.00 1 c R . .
H(6) H -0.1133 0.1375 0.5023 0.075 Uiso 1.00 1 c R . .
H(7) H -0.0137 0.0548 0.4390 0.060 Uiso 1.00 1 c R . .
H(8) H 0.0527 0.0360 0.4821 0.060 Uiso 1.00 1 c R . .
H(9) H 0.0646 0.0777 0.4358 0.060 Uiso 1.00 1 c R . .
H(10) H -0.0710 0.2825 0.5336 0.083 Uiso 1.00 1 c R . .
H(11) H -0.0076 0.2837 0.5836 0.083 Uiso 1.00 1 c R . .
H(12) H -0.0476 0.2286 0.5659 0.083 Uiso 1.00 1 c R . .
H(13) H 0.1317 0.2383 0.5816 0.063 Uiso 1.00 1 c R . .
H(14) H 0.1482 0.2900 0.5479 0.063 Uiso 1.00 1 c R . .
H(15) H 0.1652 0.2315 0.5270 0.063 Uiso 1.00 1 c R . .
H(16) H 0.0756 0.3124 0.4440 0.066 Uiso 1.00 1 c R . .
H(17) H 0.0118 0.3373 0.4716 0.066 Uiso 1.00 1 c R . .
H(18) H -0.0055 0.2955 0.4231 0.066 Uiso 1.00 1 c R . .
H(19) H 0.4185 0.2530 0.3307 0.078 Uiso 1.00 1 c R . .
H(20) H 0.4620 0.2559 0.2807 0.078 Uiso 1.00 1 c R . .
H(21) H 0.4453 0.1991 0.3057 0.078 Uiso 1.00 1 c R . .
H(22) H 0.4033 0.2268 0.1720 0.075 Uiso 1.00 1 c R . .
H(23) H 0.3619 0.2827 0.1712 0.075 Uiso 1.00 1 c R . .
H(24) H 0.3190 0.2293 0.1515 0.075 Uiso 1.00 1 c R . .
H(25) H 0.2529 0.3049 0.2357 0.093 Uiso 1.00 1 c R . .
H(26) H 0.3159 0.3203 0.2832 0.093 Uiso 1.00 1 c R . .
H(27) H 0.2539 0.2801 0.2946 0.093 Uiso 1.00 1 c R . .
H(28) H 0.3746 0.0806 0.1815 0.083 Uiso 1.00 1 c R . .
H(29) H 0.4395 0.0752 0.2301 0.083 Uiso 1.00 1 c R . .
H(30) H 0.4192 0.1325 0.2036 0.083 Uiso 1.00 1 c R . .
H(31) H 0.4344 0.1160 0.3377 0.085 Uiso 1.00 1 c R . .
H(32) H 0.3876 0.0647 0.3480 0.085 Uiso 1.00 1 c R . .
H(33) H 0.3614 0.1233 0.3620 0.085 Uiso 1.00 1 c R . .
H(34) H 0.2515 0.0446 0.2923 0.065 Uiso 1.00 1 c R . .
H(35) H 0.2881 0.0216 0.2434 0.065 Uiso 1.00 1 c R . .
H(36) H 0.2245 0.0644 0.2320 0.065 Uiso 1.00 1 c R . .
H(37) H -0.1235 0.0184 0.3923 0.069 Uiso 1.00 1 c R . .
H(38) H -0.2067 -0.0049 0.4543 0.113 Uiso 1.00 1 c R . .
H(39) H -0.2961 0.0570 0.4676 0.083 Uiso 1.00 1 c R . .
H(40) H -0.3013 0.1447 0.4299 0.077 Uiso 1.00 1 c R . .
H(41) H -0.2137 0.1684 0.3673 0.063 Uiso 1.00 1 c R . .
H(42) H 0.0450 0.3300 0.2926 0.066 Uiso 1.00 1 c R . .
H(43) H 0.0484 0.4283 0.2829 0.101 Uiso 1.00 1 c R . .
H(44) H 0.1469 0.4772 0.3341 0.107 Uiso 1.00 1 c R . .
H(45) H 0.2422 0.4310 0.3895 0.095 Uiso 1.00 1 c R . .
H(46) H 0.2375 0.3334 0.3952 0.063 Uiso 1.00 1 c R . .
H(47) H 0.2036 0.1674 0.4328 0.062 Uiso 1.00 1 c R . .
H(48) H 0.2954 0.1395 0.5036 0.072 Uiso 1.00 1 c R . .
H(49) H 0.3440 0.0517 0.5044 0.064 Uiso 1.00 1 c R . .
H(50) H 0.2956 -0.0108 0.4376 0.075 Uiso 1.00 1 c R . .
H(51) H 0.2038 0.0159 0.3671 0.070 Uiso 1.00 1 c R . .
H(52) H 0.1499 0.2480 0.0807 0.093 Uiso 1.00 1 c R . .
H(53) H 0.2252 0.3029 0.0272 0.127 Uiso 1.00 1 c R . .
H(54) H 0.2724 0.3830 0.0669 0.136 Uiso 1.00 1 c R . .
H(55) H 0.2329 0.4230 0.1488 0.141 Uiso 1.00 1 c R . .
H(56) H 0.1530 0.3679 0.1935 0.087 Uiso 1.00 1 c R . .
